data_2003425
loop_
_publ_author_name
'Socci, E. P.'
'Farmer, B. L.'
'Chabinyc, M. L.'
'Fratini, A. V.'
'Bunning, T. J.'
'Adams, W. W.'

_publ_section_title
;
 Cholesteryl 4-Vinylbenzoate
;
_journal_issue 5
_journal_name_full 'Acta Crystallographica Section C'
_journal_page_first 888
_journal_page_last 891
_journal_paper_doi 10.1107/S0108270194008541
_journal_volume 51
_journal_year 1995
_chemical_formula_structural 'C36 H52 O2'
_chemical_formula_sum 'C36 H52 O2'
_chemical_formula_weight 516.81
_chemical_name_systematic ' cholesteryl-4-vinylbenzoate'
_space_group_crystal_system orthorhombic
_space_group_IT_number 19
_space_group_name_Hall 'P 2ac 2ab'
_space_group_name_H-M_alt 'P 21 21 21'
_atom_type_scat_source International_Tables_for_Xray_Crystallography_(1974,_
_cell_angle_alpha 90.00
_cell_angle_beta 90.00
_cell_angle_gamma 90.00
_cell_formula_units_Z 4
_cell_length_a 13.755(2)
_cell_length_b 24.817(3)
_cell_length_c 9.101(2)
_cell_measurement_reflns_used 25
_cell_measurement_temperature 294
_cell_measurement_theta_max 11.74
_cell_measurement_theta_min 9.01
_cell_volume 3106.7(9)
_computing_cell_refinement CAD4_(Enraf-Nonius,_1989)
_computing_data_collection CAD4_(Enraf-Nonius,_1989)
_computing_data_reduction MolEN_(Fair,_1990)
_computing_molecular_graphics ORTEPII_(Johnson,_1976)
_computing_publication_material MolEN_(Fair,_1990)
_computing_structure_refinement MolEN_(Fair,_1990)
_computing_structure_solution SIR_(Burla_et_al.,_1989)
_diffrn_measurement_device Enraf_Nonius_CAD4
_diffrn_measurement_method \w/2\q
_diffrn_radiation_type Mo_K\a
_diffrn_radiation_wavelength 0.71073
_diffrn_reflns_av_R_equivalents 0.000
_diffrn_reflns_limit_h_max 19
_diffrn_reflns_limit_h_min 0
_diffrn_reflns_limit_k_max 34
_diffrn_reflns_limit_k_min 0
_diffrn_reflns_limit_l_max 12
_diffrn_reflns_limit_l_min 0
_diffrn_reflns_number 5066
_diffrn_reflns_theta_max 29.97
_diffrn_standards_decay_% 1.79
_diffrn_standards_interval_time 120
_diffrn_standards_number 3
_exptl_absorpt_coefficient_mu 0.061
_exptl_absorpt_correction_T_max 0.9906
_exptl_absorpt_correction_T_min 0.9768
_exptl_absorpt_correction_type numerical
_exptl_crystal_colour colourless
_exptl_crystal_density_diffrn 1.10
_exptl_crystal_description parallelepiped
_exptl_crystal_F_000 1136
_exptl_crystal_size_max 0.37
_exptl_crystal_size_mid 0.30
_exptl_crystal_size_min 0.27
_refine_diff_density_max 0.2292
_refine_diff_density_min 0.0000
_refine_ls_abs_structure_details
;
?
;
_refine_ls_extinction_coef 0.00E+00
_refine_ls_extinction_method none
_refine_ls_goodness_of_fit_obs 1.912
_refine_ls_hydrogen_treatment riding
_refine_ls_number_parameters 343
_refine_ls_number_reflns 1470
_refine_ls_R_factor_obs 0.071
_refine_ls_shift/esd_max 0.015
_refine_ls_structure_factor_coef F
_refine_ls_weighting_details 'w = 4Fo^2^/ [\s^2^(Fo^2^) + 0.0016 Fo^4^]'
_refine_ls_weighting_scheme calc
_refine_ls_wR_factor_obs 0.064
_reflns_number_observed 1470
_reflns_number_total 5035
_reflns_observed_criterion >2.0\s(I)
_cod_data_source_file cr1099.cif
_cod_data_source_block c4vbrt
_cod_depositor_comments
;
 Updating space group information and adding the symmetry operation list.

 Antanas Vaitkus,
 2018-06-18

The following automatic conversions were performed:

'_refine_ls_weighting_scheme' value ' 4Fo^2^/ [\s^2^(Fo^2^) + 0.0016
Fo^4^]' was changed to 'calc'. New tag '_refine_ls_weighting_details'
was created. The value of the new tag was set to 'w = 4Fo^2^/
[\s^2^(Fo^2^) + 0.0016 Fo^4^]'.

Automatic conversion script
Id: cif_fix_values 3143 2015-03-26 13:38:13Z robertas 
;
_cod_original_cell_volume 3106.0(10)
_cod_database_code 2003425

loop_
_space_group_symop_id
_space_group_symop_operation_xyz
1 x,y,z
2 -x+1/2,-y,z+1/2
3 x+1/2,-y+1/2,-z
4 -x,y+1/2,-z+1/2

loop_
_atom_site_aniso_label
_atom_site_aniso_U_11
_atom_site_aniso_U_12
_atom_site_aniso_U_13
_atom_site_aniso_U_22
_atom_site_aniso_U_23
_atom_site_aniso_U_33
O3 0.071(3) -0.011(3) -0.020(3) 0.054(3) -0.006(3) 0.083(3)
O28 0.072(3) -0.007(3) -0.034(3) 0.069(3) 0.002(3) 0.100(4)
C1 0.060(5) -0.015(4) 0.013(5) 0.059(5) 0.002(5) 0.102(6)
C2 0.075(5) -0.016(4) 0.018(6) 0.047(4) -0.005(5) 0.105(6)
C3 0.064(5) -0.006(4) -0.003(5) 0.061(5) -0.018(4) 0.066(5)
C4 0.049(4) 0.003(4) -0.004(4) 0.075(5) -0.003(5) 0.072(5)
C5 0.058(4) -0.013(4) -0.003(5) 0.035(4) 0.005(4) 0.061(4)
C6 0.048(4) 0.009(4) 0.009(5) 0.052(4) -0.004(5) 0.087(5)
C7 0.039(4) 0.001(4) -0.003(4) 0.067(5) -0.007(5) 0.088(6)
C8 0.043(4) 0.003(3) 0.009(4) 0.040(4) -0.002(4) 0.054(4)
C9 0.036(3) -0.001(3) 0.004(4) 0.045(4) 0.007(4) 0.052(4)
C10 0.041(4) 0.001(3) -0.003(4) 0.049(4) 0.007(4) 0.052(4)
C11 0.047(4) -0.000(4) 0.011(5) 0.063(5) 0.007(5) 0.081(6)
C12 0.051(4) -0.003(4) 0.018(4) 0.040(4) -0.004(4) 0.076(5)
C13 0.043(4) -0.007(3) 0.000(4) 0.049(4) 0.006(4) 0.033(4)
C14 0.036(3) 0.008(4) -0.011(4) 0.051(4) 0.005(4) 0.052(4)
C15 0.034(4) -0.001(4) 0.008(4) 0.063(4) 0.010(5) 0.081(5)
C16 0.040(4) -0.001(4) 0.006(4) 0.064(5) 0.015(5) 0.081(5)
C17 0.062(4) 0.002(4) 0.004(4) 0.046(4) 0.005(4) 0.057(4)
C18 0.055(4) 0.002(4) -0.013(5) 0.064(4) 0.002(5) 0.078(5)
C19 0.067(5) -0.005(5) -0.017(5) 0.066(5) -0.011(5) 0.092(6)
C20 0.043(4) -0.013(4) 0.004(5) 0.058(4) 0.003(5) 0.078(5)
C21 0.077(5) 0.003(5) 0.028(7) 0.058(5) -0.005(6) 0.18(1)
C22 0.060(5) -0.000(4) -0.006(5) 0.058(4) 0.001(5) 0.092(6)
C23 0.097(6) -0.009(4) -0.029(6) 0.046(4) -0.002(5) 0.110(7)
C24 0.067(5) -0.001(5) 0.015(6) 0.069(5) -0.012(6) 0.115(7)
C25 0.103(7) 0.011(6) 0.004(9) 0.058(5) -0.003(7) 0.22(1)
C26 0.36(1) 0.056(8) -0.37(1) 0.056(6) -0.04(1) 0.62(2)
C27 0.133(7) -0.069(6) 0.080(9) 0.088(6) -0.049(8) 0.28(1)
C28 0.073(5) 0.000(4) 0.001(5) 0.044(4) 0.008(4) 0.057(5)
C29 0.054(4) -0.002(4) -0.002(4) 0.066(4) -0.007(4) 0.042(4)
C30 0.075(5) 0.003(4) -0.006(5) 0.049(4) 0.001(5) 0.074(5)
C31 0.061(5) -0.004(5) -0.009(5) 0.079(5) -0.013(5) 0.074(6)
C32 0.057(4) -0.009(4) 0.004(4) 0.063(5) -0.012(5) 0.060(5)
C33 0.082(5) -0.002(4) -0.004(5) 0.048(4) -0.007(5) 0.075(5)
C34 0.054(4) 0.006(4) -0.018(4) 0.067(5) 0.003(5) 0.074(5)
C35 0.078(5) -0.013(5) 0.009(6) 0.073(5) -0.020(5) 0.094(6)
C36 0.106(6) -0.033(5) 0.009(6) 0.075(5) -0.017(6) 0.108(7)

loop_
_atom_site_label
_atom_site_fract_x
_atom_site_fract_y
_atom_site_fract_z
_atom_site_U_iso_or_equiv
_atom_site_thermal_displace_type
_atom_site_calc_flag
O3 0.3961(3) 0.1037(2) 0.4407(5) 0.069(2) Uani ?
O28 0.2672(3) 0.1459(2) 0.3399(6) 0.080(2) Uani ?
C1 0.4243(5) -0.0405(3) 0.3309(8) 0.074(3) Uani ?
C2 0.4511(5) 0.0178(2) 0.3715(9) 0.076(3) Uani ?
C3 0.3609(5) 0.0523(3) 0.3872(8) 0.064(3) Uani ?
C4 0.2907(5) 0.0285(3) 0.4934(8) 0.065(3) Uani ?
C5 0.2676(5) -0.0305(2) 0.4595(7) 0.051(2) Uani ?
C6 0.1774(5) -0.0480(3) 0.4510(8) 0.062(3) Uani ?
C7 0.1485(4) -0.1050(2) 0.4282(9) 0.065(3) Uani ?
C8 0.2313(4) -0.1445(2) 0.4498(7) 0.046(2) Uani ?
C9 0.3219(4) -0.1225(2) 0.3722(8) 0.044(2) Uani ?
C10 0.3552(4) -0.0671(2) 0.4400(7) 0.047(2) Uani ?
C11 0.4032(5) -0.1639(2) 0.3628(8) 0.064(3) Uani ?
C12 0.3712(5) -0.2187(2) 0.3078(8) 0.056(3) Uani ?
C13 0.2875(4) -0.2415(2) 0.3994(6) 0.042(2) Uani ?
C14 0.2055(4) -0.1997(2) 0.3912(7) 0.046(2) Uani ?
C15 0.1180(4) -0.2288(2) 0.4561(8) 0.059(3) Uani ?
C16 0.1332(4) -0.2879(2) 0.4098(9) 0.062(3) Uani ?
C17 0.2346(4) -0.2917(2) 0.3381(8) 0.055(2) Uani ?
C18 0.3208(5) -0.2527(3) 0.5578(7) 0.066(3) Uani ?
C19 0.4039(5) -0.0752(3) 0.5871(8) 0.075(3) Uani ?
C20 0.2809(4) -0.3478(3) 0.3536(9) 0.060(3) Uani ?
C21 0.3822(5) -0.3514(3) 0.290(1) 0.105(4) Uani ?
C22 0.2148(5) -0.3906(2) 0.2860(8) 0.070(3) Uani ?
C23 0.2436(5) -0.4481(3) 0.3086(9) 0.084(3) Uani ?
C24 0.1694(5) -0.4888(3) 0.259(1) 0.084(3) Uani ?
C25 0.1874(6) -0.5461(3) 0.275(1) 0.127(4) Uani ?
C26 0.2671(8) -0.5670(4) 0.294(2) 0.345(8) Uani ?
C27 0.1041(7) -0.5805(3) 0.227(1) 0.167(5) Uani ?
C28 0.3425(5) 0.1475(3) 0.4059(8) 0.058(3) Uani ?
C29 0.3908(5) 0.1981(3) 0.4526(7) 0.054(2) Uani ?
C30 0.4756(5) 0.1980(3) 0.5340(8) 0.066(3) Uani ?
C31 0.5192(5) 0.2457(3) 0.5715(8) 0.071(3) Uani ?
C32 0.4818(5) 0.2945(3) 0.5275(8) 0.060(3) Uani ?
C33 0.3966(5) 0.2944(3) 0.4489(8) 0.068(3) Uani ?
C34 0.3513(5) 0.2469(3) 0.4125(8) 0.065(3) Uani ?
C35 0.5325(6) 0.3444(3) 0.5643(9) 0.082(3) Uani ?
C36 0.5071(6) 0.3936(3) 0.534(1) 0.096(4) Uani ?
H1A 0.3928 -0.0392 0.2381 0.0924 Uiso calc
H1B 0.4814 -0.0618 0.3236 0.0924 Uiso calc
H2A 0.4825 0.0169 0.4644 0.1003 Uiso calc
H2B 0.4934 0.0336 0.3010 0.1003 Uiso calc
H3 0.3273 0.0523 0.2959 0.0836 Uiso calc
H4A 0.2324 0.0490 0.4932 0.0839 Uiso calc
H4B 0.3202 0.0305 0.5876 0.0839 Uiso calc
H6 0.1281 -0.0218 0.4656 0.0823 Uiso calc
H7B 0.0978 -0.1133 0.4956 0.0818 Uiso calc
H7A 0.1247 -0.1083 0.3306 0.0818 Uiso calc
H8 0.2449 -0.1493 0.5514 0.0573 Uiso calc
H9 0.3041 -0.1143 0.2739 0.0529 Uiso calc
H11A 0.4253 -0.1688 0.4608 0.0829 Uiso calc
H11B 0.4552 -0.1513 0.3036 0.0829 Uiso calc
H12B 0.3467 -0.2137 0.2111 0.0731 Uiso calc
H12A 0.4241 -0.2432 0.3054 0.0731 Uiso calc
H14 0.1907 -0.1911 0.2919 0.0577 Uiso calc
H15A 0.0592 -0.2144 0.4179 0.0794 Uiso calc
H15B 0.1184 -0.2252 0.5601 0.0794 Uiso calc
H16B 0.1321 -0.3109 0.4934 0.0871 Uiso calc
H16A 0.0836 -0.2985 0.3432 0.0871 Uiso calc
H17 0.2346 -0.2882 0.2341 0.0673 Uiso calc
H18A 0.3655 -0.2818 0.5623 0.0746 Uiso calc
H18B 0.2650 -0.2610 0.6150 0.0746 Uiso calc
H18C 0.3508 -0.2210 0.5952 0.0746 Uiso calc
H19C 0.4276 -0.0415 0.6209 0.0896 Uiso calc
H19B 0.3568 -0.0886 0.6542 0.0896 Uiso calc
H19A 0.4563 -0.1001 0.5803 0.0896 Uiso calc
H20 0.2868 -0.3533 0.4565 0.0869 Uiso calc
H21A 0.3780 -0.3570 0.1873 0.1198 Uiso calc
H21B 0.4164 -0.3806 0.3342 0.1198 Uiso calc
H21C 0.4159 -0.3187 0.3093 0.1198 Uiso calc
H22A 0.2095 -0.3827 0.1842 0.0903 Uiso calc
H22B 0.1528 -0.3871 0.3311 0.0903 Uiso calc
H23A 0.2598 -0.4548 0.4084 0.1177 Uiso calc
H23B 0.2994 -0.4534 0.2488 0.1177 Uiso calc
H24B 0.1116 -0.4801 0.3110 0.1225 Uiso calc
H24A 0.1590 -0.4839 0.1567 0.1225 Uiso calc
H25 0.1862 -0.5490 0.3789 0.1572 Uiso calc
H26A 0.3012 -0.5498 0.2166 0.2382 Uiso calc
H26B 0.2675 -0.6048 0.2794 0.2382 Uiso calc
H26C 0.2913 -0.5631 0.3915 0.2382 Uiso calc
H27A 0.1047 -0.6150 0.2722 0.1733 Uiso calc
H27B 0.1086 -0.5848 0.1231 0.1733 Uiso calc
H27C 0.0454 -0.5624 0.2504 0.1733 Uiso calc
H30 0.5025 0.1647 0.5650 0.0860 Uiso calc
H31 0.5778 0.2445 0.6268 0.0830 Uiso calc
H33 0.3698 0.3277 0.4171 0.0933 Uiso calc
H34 0.2911 0.2489 0.3576 0.0998 Uiso calc
H35 0.5911 0.3411 0.6188 0.1080 Uiso calc
H36A 0.5453 0.4234 0.5585 0.1257 Uiso calc
H36B 0.4483 0.3985 0.4775 0.1257 Uiso calc

loop_
_geom_angle_atom_site_label_1
_geom_angle_atom_site_label_2
_geom_angle_atom_site_label_3
_geom_angle
_geom_angle_publ_flag
C3 O3 C28 116.5(5) yes
C2 C1 C10 113.6(6) yes
C2 C1 H1A 107.0 no
C2 C1 H1B 110.0 no
C10 C1 H1A 107.9 no
C10 C1 H1B 108.5 no
H1A C1 H1B 109.4 no
C1 C2 C3 110.9(6) yes
C1 C2 H2A 107.4 no
C1 C2 H2B 111.9 no
C3 C2 H2A 107.5 no
C3 C2 H2B 109.3 no
H2A C2 H2B 109.4 no
O3 C3 C2 104.7(5) yes
O3 C3 C4 110.4(6) yes
O3 C3 H3 117.1 no
C2 C3 C4 111.6(6) yes
C2 C3 H3 108.4 no
C4 C3 H3 104.6 no
C3 C4 C5 112.6(6) yes
C3 C4 H4A 109.3 no
C3 C4 H4B 106.7 no
C5 C4 H4A 109.7 no
C5 C4 H4B 108.8 no
H4A C4 H4B 109.4 no
C4 C5 C6 121.7(6) yes
C4 C5 C10 115.6(5) yes
C6 C5 C10 122.8(6) yes
C5 C6 C7 125.2(6) yes
C5 C6 H6 115.9 no
C7 C6 H6 118.7 no
C6 C7 C8 113.3(5) yes
C6 C7 H7B 108.1 no
C6 C7 H7A 107.6 no
C8 C7 H7B 109.1 no
C8 C7 H7A 108.9 no
H7B C7 H7A 109.4 no
C7 C8 C9 108.7(5) yes
C7 C8 C14 111.3(5) yes
C7 C8 H8 110.7 no
C9 C8 C14 110.6(5) yes
C9 C8 H8 109.3 no
C14 C8 H8 106.1 no
C8 C9 C10 111.5(5) yes
C8 C9 C11 112.4(5) yes
C8 C9 H9 107.4 no
C10 C9 C11 113.5(5) yes
C10 C9 H9 104.9 no
C11 C9 H9 106.3 no
C1 C10 C5 108.1(5) yes
C1 C10 C9 107.7(5) yes
C1 C10 C19 111.0(5) yes
C5 C10 C9 109.7(5) yes
C5 C10 C19 109.2(5) yes
C9 C10 C19 111.1(5) yes
C9 C11 C12 114.4(5) yes
C9 C11 H11A 105.6 no
C9 C11 H11B 111.1 no
C12 C11 H11A 106.8 no
C12 C11 H11B 109.1 no
H11A C11 H11B 109.4 no
C11 C12 C13 111.7(5) yes
C11 C12 H12B 107.1 no
C11 C12 H12A 111.1 no
C13 C12 H12B 106.6 no
C13 C12 H12A 110.5 no
H12B C12 H12A 109.4 no
C12 C13 C14 106.0(5) yes
C12 C13 C17 117.1(5) yes
C12 C13 C18 110.7(5) yes
C14 C13 C17 100.4(5) yes
C14 C13 C18 112.8(5) yes
C17 C13 C18 109.4(5) yes
C8 C14 C13 115.0(5) yes
C8 C14 C15 118.5(5) yes
C8 C14 H14 100.5 no
C13 C14 C15 104.0(5) yes
C13 C14 H14 110.8 no
C15 C14 H14 107.8 no
C14 C15 C16 103.7(5) yes
C14 C15 H15A 110.7 no
C14 C15 H15B 109.7 no
C16 C15 H15A 111.8 no
C16 C15 H15B 111.1 no
H15A C15 H15B 109.4 no
C15 C16 C17 107.2(5) yes
C15 C16 H16B 110.4 no
C15 C16 H16A 109.8 no
C17 C16 H16B 108.5 no
C17 C16 H16A 111.2 no
H16B C16 H16A 109.4 no
C13 C17 C16 102.9(5) yes
C13 C17 C20 120.1(5) yes
C13 C17 H17 106.6 no
C16 C17 C20 113.0(5) yes
C16 C17 H17 114.5 no
C20 C17 H17 100.0 no
C13 C18 H18A 111.7 no
C13 C18 H18B 108.2 no
C13 C18 H18C 108.4 no
H18A C18 H18B 109.4 no
H18A C18 H18C 109.4 no
H18B C18 H18C 109.4 no
C10 C19 H19C 108.7 no
C10 C19 H19B 108.2 no
C10 C19 H19A 111.4 no
H19C C19 H19B 109.4 no
H19C C19 H19A 109.4 no
H19B C19 H19A 109.4 no
C17 C20 C21 113.7(5) yes
C17 C20 C22 110.2(5) yes
C17 C20 H20 104.8 no
C21 C20 C22 110.8(6) yes
C21 C20 H20 106.7 no
C22 C20 H20 110.4 no
C20 C21 H21A 109.1 no
C20 C21 H21B 110.0 no
C20 C21 H21C 109.2 no
H21A C21 H21B 109.4 no
H21A C21 H21C 109.4 no
H21B C21 H21C 109.4 no
C20 C22 C23 116.8(6) yes
C20 C22 H22A 107.1 no
C20 C22 H22B 107.2 no
C23 C22 H22A 110.5 no
C23 C22 H22B 105.5 no
H22A C22 H22B 109.4 no
C22 C23 C24 114.8(6) yes
C22 C23 H23A 111.1 no
C22 C23 H23B 105.5 no
C24 C23 H23A 109.1 no
C24 C23 H23B 106.4 no
H23A C23 H23B 109.4 no
C23 C24 C25 120.8(7) yes
C23 C24 H24B 105.4 no
C23 C24 H24A 108.0 no
C25 C24 H24B 108.4 no
C25 C24 H24A 104.3 no
H24B C24 H24A 109.4 no
C24 C25 C26 125.7(8) yes
C24 C25 C27 113.6(7) yes
C24 C25 H25 99.8 no
C26 C25 C27 119.0(8) yes
C26 C25 H25 80.7 no
C27 C25 H25 103.6 no
C25 C26 H26A 98.3 no
C25 C26 H26B 113.9 no
C25 C26 H26C 113.9 no
H26A C26 H26B 109.4 no
H26A C26 H26C 118.2 no
H26B C26 H26C 103.4 no
C25 C27 H27A 112.3 no
C25 C27 H27B 107.7 no
C25 C27 H27C 108.2 no
H27A C27 H27B 109.4 no
H27A C27 H27C 109.4 no
H27B C27 H27C 109.4 no
O3 C28 O28 124.2(6) yes
O3 C28 C29 111.7(6) yes
O28 C28 C29 124.0(6) yes
C28 C29 C30 122.0(6) yes
C28 C29 C34 119.5(6) yes
C30 C29 C34 118.5(6) yes
C29 C30 C31 120.2(6) yes
C29 C30 H30 119.3 no
C31 C30 H30 120.5 no
C30 C31 C32 121.5(6) yes
C30 C31 H31 118.4 no
C32 C31 H31 119.9 no
C31 C32 C33 118.1(6) yes
C31 C32 C35 120.0(6) yes
C33 C32 C35 121.9(6) yes
C32 C33 C34 120.9(6) yes
C32 C33 H33 119.2 no
C34 C33 H33 119.8 no
C29 C34 C33 120.8(6) yes
C29 C34 H34 121.3 no
C33 C34 H34 117.8 no
C32 C35 C36 128.3(8) yes
C32 C35 H35 116.8 no
C36 C35 H35 114.8 no
C35 C36 H36A 122.7 no
C35 C36 H36B 117.1 no
H36A C36 H36B 119.9 no

loop_
_geom_bond_atom_site_label_1
_geom_bond_atom_site_label_2
_geom_bond_distance
_geom_bond_publ_flag
O3 C3 1.449(8) yes
O3 C28 1.352(8) yes
O28 C28 1.199(8) yes
C1 C2 1.537(9) yes
C1 C10 1.530(10) yes
C1 H1A 0.950 no
C1 H1B 0.950 no
C2 C3 1.515(9) yes
C2 H2A 0.950 no
C2 H2B 0.950 no
C3 C4 1.490(10) yes
C3 H3 0.950 no
C4 C5 1.528(9) yes
C4 H4A 0.950 no
C4 H4B 0.950 no
C5 C6 1.317(9) yes
C5 C10 1.520(9) yes
C6 C7 1.484(9) yes
C6 H6 0.950 no
C7 C8 1.516(8) yes
C7 H7B 0.950 no
C7 H7A 0.950 no
C8 C9 1.534(8) yes
C8 C14 1.512(8) yes
C8 H8 0.950 no
C9 C10 1.574(8) yes
C9 C11 1.522(8) yes
C9 H9 0.950 no
C10 C19 1.510(10) yes
C11 C12 1.513(9) yes
C11 H11A 0.950 no
C11 H11B 0.950 no
C12 C13 1.530(9) yes
C12 H12B 0.950 no
C12 H12A 0.950 no
C13 C14 1.534(8) yes
C13 C17 1.548(9) yes
C13 C18 1.537(9) yes
C14 C15 1.522(8) yes
C14 H14 0.950 no
C15 C16 1.542(9) yes
C15 H15A 0.950 no
C15 H15B 0.950 no
C16 C17 1.542(9) yes
C16 H16B 0.950 no
C16 H16A 0.950 no
C17 C20 1.537(9) yes
C17 H17 0.950 no
C18 H18A 0.950 no
C18 H18B 0.950 no
C18 H18C 0.950 no
C19 H19C 0.950 no
C19 H19B 0.950 no
C19 H19A 0.950 no
C20 C21 1.510(10) yes
C20 C22 1.528(9) yes
C20 H20 0.950 no
C21 H21A 0.950 no
C21 H21B 0.950 no
C21 H21C 0.950 no
C22 C23 1.494(9) yes
C22 H22A 0.950 no
C22 H22B 0.950 no
C23 C24 1.510(10) yes
C23 H23A 0.950 no
C23 H23B 0.950 no
C24 C25 1.450(10) yes
C24 H24B 0.950 no
C24 H24A 0.950 no
C25 C26 1.230(10) yes
C25 C27 1.500(10) yes
C25 H25 0.950 no
C26 H26A 0.950 no
C26 H26B 0.9489 no
C26 H26C 0.950 no
C27 H27A 0.950 no
C27 H27B 0.950 no
C27 H27C 0.950 no
C28 C29 1.483(9) yes
C29 C30 1.382(9) yes
C29 C34 1.380(10) yes
C30 C31 1.370(9) yes
C30 H30 0.950 no
C31 C32 1.375(9) yes
C31 H31 0.950 no
C32 C33 1.370(10) yes
C32 C35 1.460(10) yes
C33 C34 1.370(10) yes
C33 H33 0.950 no
C34 H34 0.968 no
C35 C36 1.300(10) yes
C35 H35 0.950 no
C36 H36A 0.9353 no
C36 H36B 0.9656 no

loop_
_geom_torsion_atom_site_label_1
_geom_torsion_atom_site_label_2
_geom_torsion_atom_site_label_3
_geom_torsion_atom_site_label_4
_geom_torsion
_geom_torsion_publ_flag
C28 O3 C3 C2 152.27(0.60) no
C28 O3 C3 C4 -87.47(0.70) no
C3 O3 C28 O28 3.18(0.99) no
C3 O3 C28 C29 -173.91(0.55) no
C10 C1 C2 C3 -56.64(0.83) no
C2 C1 C10 C5 52.94(0.73) no
C2 C1 C10 C9 171.44(0.53) no
C2 C1 C10 C19 -66.76(0.71) no
C1 C2 C3 O3 173.89(0.59) no
C1 C2 C3 C4 54.45(0.85) no
O3 C3 C4 C5 -167.87(0.52) no
C2 C3 C4 C5 -51.83(0.78) no
C3 C4 C5 C6 -129.74(0.72) no
C3 C4 C5 C10 51.60(0.79) no
C4 C5 C6 C7 -175.81(0.68) no
C10 C5 C6 C7 2.75(1.16) no
C4 C5 C10 C1 -50.39(0.75) no
C4 C5 C10 C9 -167.59(0.55) no
C4 C5 C10 C19 70.46(0.70) no
C6 C5 C10 C1 130.97(0.71) no
C6 C5 C10 C9 13.77(0.91) no
C6 C5 C10 C19 -108.18(0.75) no
C5 C6 C7 C8 13.27(1.10) no
C6 C7 C8 C9 -44.40(0.81) no
C6 C7 C8 C14 -166.44(0.60) no
C7 C8 C9 C10 62.06(0.68) no
C7 C8 C9 C11 -169.10(0.57) no
C14 C8 C9 C10 -175.47(0.50) no
C14 C8 C9 C11 -46.63(0.72) no
C7 C8 C14 C13 176.28(0.55) no
C7 C8 C14 C15 -59.85(0.77) no
C9 C8 C14 C13 55.35(0.71) no
C9 C8 C14 C15 179.22(0.53) no
C8 C9 C10 C1 -163.42(0.51) no
C8 C9 C10 C5 -45.98(0.69) no
C8 C9 C10 C19 74.83(0.64) no
C11 C9 C10 C1 68.35(0.69) no
C11 C9 C10 C5 -174.21(0.56) no
C11 C9 C10 C19 -53.40(0.73) no
C8 C9 C11 C12 48.19(0.80) no
C10 C9 C11 C12 175.99(0.56) no
C9 C11 C12 C13 -55.02(0.76) no
C11 C12 C13 C14 57.57(0.65) no
C11 C12 C13 C17 168.53(0.53) no
C11 C12 C13 C18 -65.08(0.66) no
C12 C13 C14 C8 -59.96(0.67) no
C12 C13 C14 C15 168.80(0.51) no
C17 C13 C14 C8 177.73(0.53) no
C17 C13 C14 C15 46.50(0.60) no
C18 C13 C14 C8 61.37(0.70) no
C18 C13 C14 C15 -69.86(0.64) no
C12 C13 C17 C16 -154.98(0.53) no
C12 C13 C17 C20 78.42(0.75) no
C14 C13 C17 C16 -40.82(0.59) no
C14 C13 C17 C20 -167.41(0.58) no
C18 C13 C17 C16 78.00(0.59) no
C18 C13 C17 C20 -48.59(0.75) no
C8 C14 C15 C16 -162.43(0.55) no
C13 C14 C15 C16 -33.32(0.65) no
C14 C15 C16 C17 7.13(0.72) no
C15 C16 C17 C13 21.21(0.68) no
C15 C16 C17 C20 152.19(0.58) no
C13 C17 C20 C21 -55.41(0.88) no
C13 C17 C20 C22 179.54(0.57) no
C16 C17 C20 C21 -177.16(0.63) no
C16 C17 C20 C22 57.79(0.78) no
C17 C20 C22 C23 -172.65(0.62) no
C21 C20 C22 C23 60.66(0.86) no
C20 C22 C23 C24 171.75(0.67) no
C22 C23 C24 C25 -179.72(0.83) no
C23 C24 C25 C26 -18.06(1.85) no
C23 C24 C25 C27 177.21(0.86) no
O3 C28 C29 C30 -5.77(0.92) no
O3 C28 C29 C34 173.37(0.61) no
O28 C28 C29 C30 177.13(0.69) no
O28 C28 C29 C34 -3.73(1.07) no
C28 C29 C30 C31 178.26(0.65) no
C34 C29 C30 C31 -0.88(1.03) no
C28 C29 C34 C33 -177.25(0.65) no
C30 C29 C34 C33 1.91(1.04) no
C29 C30 C31 C32 -1.32(1.09) no
C30 C31 C32 C33 2.45(1.07) no
C30 C31 C32 C35 -177.43(0.69) no
C31 C32 C33 C34 -1.40(1.07) no
C35 C32 C33 C34 178.48(0.70) no
C31 C32 C35 C36 -178.84(0.84) no
C33 C32 C35 C36 1.28(1.31) no
C32 C33 C34 C29 -0.77(1.10) no
